data_4320461
loop_
_publ_author_name
'Jiyang Li'
'Jihong Yu'
'Kaixue Wang'
'Guangshan Zhu'
'Ruren Xu'

_publ_section_title
;
 A Simulation Study on the Topotactic Transformations from
 Aluminophosphate AlPO4-21 to AlPO4-25
;
_journal_name_full 'Inorganic Chemistry'
_journal_page_first 5812
_journal_page_last 5817
_journal_paper_doi 10.1021/ic010292k
_journal_volume 40
_journal_year 2001
_chemical_formula_moiety Al3P3O13H.C2NH8
_chemical_formula_sum 'C2 H9 Al3 N O13 P3'
_chemical_formula_weight 428.95
_chemical_name_systematic
;
  ?
;
_space_group_IT_number 14
_symmetry_cell_setting monoclinic
_symmetry_space_group_name_Hall '-P 2yn'
_symmetry_space_group_name_H-M 'P 1 21/n 1'
_atom_sites_solution_hydrogens geom
_atom_sites_solution_primary direct
_atom_sites_solution_secondary difmap
_audit_creation_method SHELXL-97
_cell_angle_alpha 90.00
_cell_angle_beta 109.604(17)
_cell_angle_gamma 90.00
_cell_formula_units_Z 4
_cell_length_a 8.6868(19)
_cell_length_b 17.428(5)
_cell_length_c 9.1589(17)
_cell_measurement_reflns_used 68
_cell_measurement_temperature 293(2)
_cell_measurement_theta_max 23.25
_cell_measurement_theta_min 2.34
_cell_volume 1306.2(5)
_computing_cell_refinement 'Bruker SMART'
_computing_data_collection 'Bruker SMART'
_computing_data_reduction 'Bruker SAINT'
_computing_molecular_graphics 'Bruker SHELXP'
_computing_publication_material 'Bruker SHELXTL'
_computing_structure_refinement 'Bruker SHELXL-97 (Sheldrick, 1997)'
_computing_structure_solution 'Bruker SHELXS-97 (Sheldrick, 1990)'
_diffrn_ambient_temperature 293(2)
_diffrn_measured_fraction_theta_full 0.932
_diffrn_measured_fraction_theta_max 0.932
_diffrn_measurement_device_type 'CCD area detector'
_diffrn_measurement_method 'phi and omega scans'
_diffrn_radiation_monochromator graphite
_diffrn_radiation_source 'fine-focus sealed tube'
_diffrn_radiation_type MoK\a
_diffrn_radiation_wavelength 0.71073
_diffrn_reflns_av_R_equivalents 0.0406
_diffrn_reflns_av_sigmaI/netI 0.0847
_diffrn_reflns_limit_h_max 9
_diffrn_reflns_limit_h_min -8
_diffrn_reflns_limit_k_max 11
_diffrn_reflns_limit_k_min -19
_diffrn_reflns_limit_l_max 6
_diffrn_reflns_limit_l_min -9
_diffrn_reflns_number 2722
_diffrn_reflns_theta_full 23.25
_diffrn_reflns_theta_max 23.25
_diffrn_reflns_theta_min 2.34
_exptl_absorpt_coefficient_mu 0.731
_exptl_absorpt_correction_T_max 0.9631
_exptl_absorpt_correction_T_min 0.7831
_exptl_absorpt_correction_type empirical
_exptl_crystal_colour colorless
_exptl_crystal_density_diffrn 2.181
_exptl_crystal_density_method 'not measured'
_exptl_crystal_description rhombus
_exptl_crystal_F_000 864
_exptl_crystal_size_max 0.08
_exptl_crystal_size_mid 0.08
_exptl_crystal_size_min 0.06
_refine_diff_density_max 0.355
_refine_diff_density_min -0.335
_refine_diff_density_rms 0.088
_refine_ls_extinction_method none
_refine_ls_goodness_of_fit_ref 0.877
_refine_ls_hydrogen_treatment mixed
_refine_ls_matrix_type full
_refine_ls_number_parameters 203
_refine_ls_number_reflns 1748
_refine_ls_number_restraints 1
_refine_ls_restrained_S_all 0.877
_refine_ls_R_factor_all 0.0693
_refine_ls_R_factor_gt 0.0380
_refine_ls_shift/su_max 0.000
_refine_ls_shift/su_mean 0.000
_refine_ls_structure_factor_coef Fsqd
_refine_ls_weighting_details 'calc w=1/[\s^2^(Fo^2^)+(0.0410P)^2^+0.0000P] where P=(Fo^2^+2Fc^2^)/3'
_refine_ls_weighting_scheme calc
_refine_ls_wR_factor_gt 0.0806
_refine_ls_wR_factor_ref 0.0903
_reflns_number_gt 1184
_reflns_number_total 1748
_reflns_threshold_expression >2sigma(I)
_cod_data_source_file ic010292k.cif
_cod_data_source_block lijy
_cod_original_cell_volume 1306.3(5)
_cod_database_code 4320461

loop_
_symmetry_equiv_pos_as_xyz
'x, y, z'
'-x+1/2, y+1/2, -z+1/2'
'-x, -y, -z'
'x-1/2, -y-1/2, z-1/2'

loop_
_atom_site_label
_atom_site_type_symbol
_atom_site_fract_x
_atom_site_fract_y
_atom_site_fract_z
_atom_site_U_iso_or_equiv
_atom_site_adp_type
_atom_site_occupancy
_atom_site_symmetry_multiplicity
_atom_site_calc_flag
_atom_site_refinement_flags
_atom_site_disorder_assembly
_atom_site_disorder_group
H3 H 0.950(5) 0.288(4) 0.602(5) 0.05(2) Uiso 1 1 d D . .
P2 P 0.79627(17) 0.21168(8) 0.97278(18) 0.0153(4) Uani 1 1 d . . .
P1 P 0.34018(17) 0.07040(8) 0.86820(18) 0.0140(4) Uani 1 1 d . . .
P3 P 1.24792(16) 0.33769(8) 1.00510(18) 0.0149(4) Uani 1 1 d . . .
Al1 Al 0.50970(18) 0.16886(9) 0.6897(2) 0.0161(4) Uani 1 1 d . . .
Al2 Al 0.63827(19) 0.11132(9) 1.16384(19) 0.0130(4) Uani 1 1 d . . .
Al3 Al 1.06466(19) 0.20402(9) 0.7973(2) 0.0145(4) Uani 1 1 d . . .
O1 O 0.2806(4) -0.01181(19) 0.8400(4) 0.0157(9) Uani 1 1 d . . .
O4 O 0.6353(4) 0.2267(2) 0.8379(4) 0.0207(10) Uani 1 1 d . . .
O6 O 0.8357(4) 0.28363(19) 1.0745(4) 0.0191(9) Uani 1 1 d . . .
O7 O 0.9329(4) 0.1945(2) 0.9107(4) 0.0210(10) Uani 1 1 d . . .
O8 O 1.1901(4) 0.1211(2) 0.8195(4) 0.0188(9) Uani 1 1 d . . .
O2 O 0.4468(4) 0.0889(2) 0.7680(4) 0.0203(10) Uani 1 1 d . . .
O12 O 1.2333(4) 0.39074(19) 0.8698(4) 0.0178(9) Uani 1 1 d . . .
O11 O 1.2267(4) 0.25376(19) 0.9553(4) 0.0181(9) Uani 1 1 d . . .
O10 O 1.0420(4) 0.2901(2) 0.6788(5) 0.0181(10) Uani 1 1 d D . .
O9 O 0.9149(4) 0.15096(19) 0.6278(4) 0.0179(9) Uani 1 1 d . . .
O5 O 0.7741(4) 0.1438(2) 1.0681(4) 0.0189(9) Uani 1 1 d . . .
O3 O 0.4406(4) 0.08320(19) 1.0376(4) 0.0157(9) Uani 1 1 d . . .
O13 O 1.1173(4) 0.3628(2) 1.0732(4) 0.0244(10) Uani 1 1 d . . .
C1 C 0.1294(9) 0.0641(4) 0.4091(9) 0.059(2) Uani 1 1 d . . .
H1A H 0.0617 0.0595 0.4727 0.080 Uiso 1 1 calc . . .
H1B H 0.1244 0.1157 0.3714 0.080 Uiso 1 1 calc . . .
H1C H 0.2402 0.0516 0.4692 0.080 Uiso 1 1 calc . . .
N1 N 0.0709(6) 0.0111(3) 0.2774(6) 0.0319(14) Uani 1 1 d . . .
H1D H -0.0338 0.0222 0.2227 0.080 Uiso 1 1 calc . . .
H1E H 0.0742 -0.0372 0.3133 0.080 Uiso 1 1 calc . . .
C2 C 0.1696(10) 0.0155(5) 0.1743(9) 0.066(2) Uani 1 1 d . . .
H2A H 0.1276 -0.0201 0.0903 0.080 Uiso 1 1 calc . . .
H2B H 0.2811 0.0028 0.2318 0.080 Uiso 1 1 calc . . .
H2C H 0.1644 0.0666 0.1338 0.080 Uiso 1 1 calc . . .

loop_
_atom_site_aniso_label
_atom_site_aniso_U_11
_atom_site_aniso_U_22
_atom_site_aniso_U_33
_atom_site_aniso_U_23
_atom_site_aniso_U_13
_atom_site_aniso_U_12
P2 0.0164(8) 0.0148(8) 0.0146(10) -0.0021(7) 0.0051(7) -0.0021(7)
P1 0.0147(7) 0.0094(8) 0.0163(10) 0.0000(7) 0.0034(7) -0.0001(6)
P3 0.0150(7) 0.0146(8) 0.0132(10) 0.0019(7) 0.0024(7) -0.0004(7)
Al1 0.0152(9) 0.0150(10) 0.0171(12) 0.0015(8) 0.0040(8) -0.0006(7)
Al2 0.0138(9) 0.0121(9) 0.0121(11) -0.0002(8) 0.0029(8) 0.0000(7)
Al3 0.0148(9) 0.0125(9) 0.0155(12) 0.0001(8) 0.0040(8) 0.0014(7)
O1 0.018(2) 0.013(2) 0.015(2) -0.0011(18) 0.0032(18) -0.0006(16)
O4 0.017(2) 0.025(2) 0.014(2) 0.0006(19) -0.0031(19) 0.0006(17)
O6 0.018(2) 0.017(2) 0.018(2) -0.0057(19) -0.0002(18) -0.0010(17)
O7 0.022(2) 0.022(2) 0.021(3) -0.0019(19) 0.009(2) -0.0038(17)
O8 0.017(2) 0.014(2) 0.019(3) -0.0037(18) -0.0031(18) 0.0024(17)
O2 0.020(2) 0.020(2) 0.020(2) 0.0029(19) 0.0057(19) -0.0011(17)
O12 0.024(2) 0.014(2) 0.012(2) 0.0028(18) 0.0028(19) -0.0015(17)
O11 0.018(2) 0.013(2) 0.015(2) -0.0010(18) -0.0047(19) -0.0005(16)
O10 0.014(2) 0.020(2) 0.014(3) 0.0035(19) -0.003(2) -0.0038(18)
O9 0.017(2) 0.015(2) 0.014(2) 0.0007(18) -0.0049(18) 0.0000(16)
O5 0.023(2) 0.016(2) 0.019(2) 0.0010(18) 0.0087(18) -0.0013(17)
O3 0.014(2) 0.016(2) 0.012(2) -0.0006(18) -0.0015(18) 0.0006(16)
O13 0.024(2) 0.026(2) 0.023(3) 0.001(2) 0.008(2) 0.0018(18)
C1 0.055(5) 0.051(5) 0.065(6) -0.020(5) 0.011(5) 0.002(4)
N1 0.023(3) 0.032(3) 0.036(4) -0.005(3) 0.005(3) -0.004(2)
C2 0.070(6) 0.076(6) 0.064(6) 0.016(5) 0.038(5) 0.010(5)

loop_
_atom_type_symbol
_atom_type_description
_atom_type_scat_dispersion_real
_atom_type_scat_dispersion_imag
_atom_type_scat_source
C C 0.0033 0.0016 'International Tables Vol C Tables 4.2.6.8 and 6.1.1.4'
H H 0.0000 0.0000 'International Tables Vol C Tables 4.2.6.8 and 6.1.1.4'
N N 0.0061 0.0033 'International Tables Vol C Tables 4.2.6.8 and 6.1.1.4'
O O 0.0106 0.0060 'International Tables Vol C Tables 4.2.6.8 and 6.1.1.4'
Al Al 0.0645 0.0514 'International Tables Vol C Tables 4.2.6.8 and 6.1.1.4'
P P 0.1023 0.0942 'International Tables Vol C Tables 4.2.6.8 and 6.1.1.4'

loop_
_geom_angle_atom_site_label_1
_geom_angle_atom_site_label_2
_geom_angle_atom_site_label_3
_geom_angle
_geom_angle_site_symmetry_1
_geom_angle_site_symmetry_3
_geom_angle_publ_flag
O7 P2 O5 109.2(2) . . ?
O7 P2 O6 110.4(2) . . ?
O5 P2 O6 109.5(2) . . ?
O7 P2 O4 110.3(2) . . ?
O5 P2 O4 109.6(2) . . ?
O6 P2 O4 107.8(2) . . ?
O8 P1 O1 106.9(2) 1_455 . ?
O8 P1 O3 111.0(2) 1_455 . ?
O1 P1 O3 111.0(2) . . ?
O8 P1 O2 109.4(2) 1_455 . ?
O1 P1 O2 109.6(2) . . ?
O3 P1 O2 108.9(2) . . ?
O12 P3 O9 108.8(2) . 4_666 ?
O12 P3 O11 111.8(2) . . ?
O9 P3 O11 109.6(2) 4_666 . ?
O12 P3 O13 106.7(2) . . ?
O9 P3 O13 108.4(2) 4_666 . ?
O11 P3 O13 111.4(2) . . ?
O13 Al1 O6 108.54(19) 4_565 4_565 ?
O13 Al1 O2 107.99(19) 4_565 . ?
O6 Al1 O2 107.65(18) 4_565 . ?
O13 Al1 O4 109.73(19) 4_565 . ?
O6 Al1 O4 112.72(19) 4_565 . ?
O2 Al1 O4 110.08(19) . . ?
O5 Al2 O3 114.81(18) . . ?
O5 Al2 O12 112.23(18) . 4_566 ?
O3 Al2 O12 132.88(19) . 4_566 ?
O5 Al2 O1 88.24(17) . 3_657 ?
O3 Al2 O1 91.13(16) . 3_657 ?
O12 Al2 O1 87.60(17) 4_566 3_657 ?
O5 Al2 O10 97.22(18) . 4_566 ?
O3 Al2 O10 86.86(16) . 4_566 ?
O12 Al2 O10 90.04(18) 4_566 4_566 ?
O1 Al2 O10 174.52(17) 3_657 4_566 ?
O8 Al3 O7 110.12(18) . . ?
O8 Al3 O10 132.50(19) . . ?
O7 Al3 O10 117.31(18) . . ?
O8 Al3 O11 90.86(17) . . ?
O7 Al3 O11 93.18(17) . . ?
O10 Al3 O11 88.99(18) . . ?
O8 Al3 O9 85.59(17) . . ?
O7 Al3 O9 91.91(17) . . ?
O10 Al3 O9 90.37(18) . . ?
O11 Al3 O9 174.56(18) . . ?
P1 O1 Al2 140.2(2) . 3_657 ?
P2 O4 Al1 133.2(2) . . ?
P2 O6 Al1 137.1(2) . 4_666 ?
P2 O7 Al3 159.4(3) . . ?
P1 O8 Al3 160.3(2) 1_655 . ?
P1 O2 Al1 138.5(2) . . ?
P3 O12 Al2 137.1(2) . 4_665 ?
P3 O11 Al3 131.6(2) . . ?
Al3 O10 Al2 144.0(2) . 4_665 ?
Al3 O10 H3 110(4) . . ?
Al2 O10 H3 106(4) 4_665 . ?
P3 O9 Al3 139.7(2) 4_565 . ?
P2 O5 Al2 139.6(2) . . ?
P1 O3 Al2 143.0(2) . . ?
P3 O13 Al1 142.1(3) . 4_666 ?
N1 C1 H1A 109.5 . . ?
N1 C1 H1B 109.5 . . ?
H1A C1 H1B 109.5 . . ?
N1 C1 H1C 109.5 . . ?
H1A C1 H1C 109.5 . . ?
H1B C1 H1C 109.5 . . ?
C1 N1 C2 112.2(6) . . ?
C1 N1 H1D 109.2 . . ?
C2 N1 H1D 109.2 . . ?
C1 N1 H1E 109.2 . . ?
C2 N1 H1E 109.2 . . ?
H1D N1 H1E 107.9 . . ?
N1 C2 H2A 109.5 . . ?
N1 C2 H2B 109.5 . . ?
H2A C2 H2B 109.5 . . ?
N1 C2 H2C 109.5 . . ?
H2A C2 H2C 109.5 . . ?
H2B C2 H2C 109.5 . . ?

loop_
_geom_bond_atom_site_label_1
_geom_bond_atom_site_label_2
_geom_bond_distance
_geom_bond_site_symmetry_2
_geom_bond_publ_flag
P2 O7 1.508(4) . ?
P2 O5 1.520(4) . ?
P2 O6 1.531(4) . ?
P2 O4 1.546(4) . ?
P1 O8 1.513(4) 1_455 ?
P1 O1 1.516(4) . ?
P1 O3 1.520(4) . ?
P1 O2 1.541(4) . ?
P3 O12 1.517(4) . ?
P3 O9 1.521(3) 4_666 ?
P3 O11 1.525(4) . ?
P3 O13 1.531(4) . ?
Al1 O13 1.728(4) 4_565 ?
Al1 O6 1.736(4) 4_565 ?
Al1 O2 1.737(4) . ?
Al1 O4 1.748(4) . ?
Al2 O5 1.783(4) . ?
Al2 O3 1.787(4) . ?
Al2 O12 1.788(4) 4_566 ?
Al2 O1 1.877(4) 3_657 ?
Al2 O10 1.936(4) 4_566 ?
Al3 O8 1.780(4) . ?
Al3 O7 1.793(4) . ?
Al3 O10 1.823(4) . ?
Al3 O11 1.861(4) . ?
Al3 O9 1.898(4) . ?
O1 Al2 1.877(4) 3_657 ?
O6 Al1 1.736(4) 4_666 ?
O8 P1 1.513(4) 1_655 ?
O12 Al2 1.788(4) 4_665 ?
O10 Al2 1.936(4) 4_665 ?
O10 H3 0.87(2) . ?
O9 P3 1.521(3) 4_565 ?
O13 Al1 1.728(4) 4_666 ?
C1 N1 1.468(8) . ?
C1 H1A 0.9600 . ?
C1 H1B 0.9600 . ?
C1 H1C 0.9600 . ?
N1 C2 1.475(8) . ?
N1 H1D 0.9000 . ?
N1 H1E 0.9000 . ?
C2 H2A 0.9600 . ?
C2 H2B 0.9600 . ?
C2 H2C 0.9600 . ?
